data_7718385
loop_
_publ_author_name
'Gilbert, Ugo'
'Mu, Xiao'
'Lam, Yan Yu Sarah'
'De Leener, Ga&#xeb;l'
'Schoenauen, Martin'
'Bottin, Ma&#xeb;lle'
'Robeyns, Koen'
'Luhmer, Michel'
'Robiette, Rapha&#xeb;l'
'Singleton, Michael L.'

_publ_section_title
;
 Influence of imidazole functionalization on the properties of small
 molecule models of the LPMO active site.
;
_journal_issue 15
_journal_name_full 'Dalton transactions (Cambridge, England : 2003)'
_journal_page_first 6174
_journal_page_last 6187
_journal_paper_doi 10.1039/d4dt03424d
_journal_volume 54
_journal_year 2025
_chemical_formula_moiety 'C20 H30 Cl2 Cu2 N10, 2(Cl O4)'
_chemical_formula_sum 'C20 H30 Cl4 Cu2 N10 O8'
_chemical_formula_weight 807.42
_space_group_crystal_system triclinic
_space_group_IT_number 2
_space_group_name_Hall '-P 1'
_space_group_name_H-M_alt 'P -1'
_atom_sites_solution_hydrogens geom
_atom_sites_solution_primary 'dual space'
_audit_creation_method SHELXL-2018/3
_audit_update_record
;
2024-07-10 deposited with the CCDC.	2025-03-10 downloaded from the CCDC.
;
_cell_angle_alpha 80.624(17)
_cell_angle_beta 73.129(16)
_cell_angle_gamma 69.64(2)
_cell_formula_units_Z 1
_cell_length_a 7.5005(15)
_cell_length_b 8.931(2)
_cell_length_c 12.916(2)
_cell_measurement_reflns_used 2625
_cell_measurement_temperature 297(2)
_cell_measurement_theta_max 26.0990
_cell_measurement_theta_min 2.8300
_cell_volume 774.4(3)
_computing_cell_refinement
;
CrysAlisPro, Agilent Technologies,
Version 1.171.37.35 (release 13-08-2014 CrysAlis171 .NET)
(compiled Aug 13 2014,18:06:01)
;
_computing_data_collection MAR
_computing_data_reduction
;
CrysAlisPro, Agilent Technologies,
Version 1.171.37.35 (release 13-08-2014 CrysAlis171 .NET)
(compiled Aug 13 2014,18:06:01)
;
_computing_molecular_graphics 'MERCURY (Macrae et al., 2008)'
_computing_publication_material
;
'MERCURY (Macrae et al., 2008), Platon (Spek, 2009)'
;
_computing_structure_refinement 'SHELXL-2018/3 (Sheldrick, 2018)'
_computing_structure_solution 'SHELXT (Sheldrick, 2015)'
_diffrn_ambient_temperature 297(2)
_diffrn_measured_fraction_theta_full 0.985
_diffrn_measured_fraction_theta_max 0.981
_diffrn_measurement_device_type 'MAR345 image plate'
_diffrn_measurement_method
;
'60 images, \D\F 3.0\% '
'60 images, \D\F 3.0\% (2nd orientation)'
;
_diffrn_radiation_type MoK\a
_diffrn_radiation_wavelength 0.71073
_diffrn_reflns_av_R_equivalents 0.0329
_diffrn_reflns_av_unetI/netI 0.0253
_diffrn_reflns_Laue_measured_fraction_full 0.985
_diffrn_reflns_Laue_measured_fraction_max 0.981
_diffrn_reflns_limit_h_max 9
_diffrn_reflns_limit_h_min -9
_diffrn_reflns_limit_k_max 11
_diffrn_reflns_limit_k_min -11
_diffrn_reflns_limit_l_max 16
_diffrn_reflns_limit_l_min -16
_diffrn_reflns_number 10998
_diffrn_reflns_point_group_measured_fraction_full 0.985
_diffrn_reflns_point_group_measured_fraction_max 0.981
_diffrn_reflns_theta_full 25.242
_diffrn_reflns_theta_max 26.203
_diffrn_reflns_theta_min 2.849
_diffrn_source 'Incoatec microfocus source'
_exptl_absorpt_coefficient_mu 1.779
_exptl_absorpt_correction_T_max 1.00000
_exptl_absorpt_correction_T_min 0.85032
_exptl_absorpt_correction_type multi-scan
_exptl_absorpt_process_details
;
CrysAlisPro, Agilent Technologies,
Version 1.171.37.35 (release 13-08-2014 CrysAlis171 .NET)
(compiled Aug 13 2014,18:06:01)
Empirical absorption correction using spherical harmonics,
 implemented in SCALE3 ABSPACK scaling algorithm.
;
_exptl_crystal_colour blue
_exptl_crystal_density_diffrn 1.731
_exptl_crystal_description plate
_exptl_crystal_F_000 410
_exptl_crystal_recrystallization_method 'diffusion of diethyl ether in a methanol solution of the compound'
_exptl_crystal_size_max 0.13
_exptl_crystal_size_mid 0.12
_exptl_crystal_size_min 0.04
_refine_diff_density_max 0.504
_refine_diff_density_min -0.549
_refine_diff_density_rms 0.069
_refine_ls_extinction_method none
_refine_ls_goodness_of_fit_ref 1.051
_refine_ls_hydrogen_treatment constr
_refine_ls_matrix_type full
_refine_ls_number_parameters 246
_refine_ls_number_reflns 3043
_refine_ls_number_restraints 56
_refine_ls_restrained_S_all 1.066
_refine_ls_R_factor_all 0.0479
_refine_ls_R_factor_gt 0.0422
_refine_ls_shift/su_max 0.000
_refine_ls_shift/su_mean 0.000
_refine_ls_structure_factor_coef Fsqd
_refine_ls_weighting_details 'w=1/[\s^2^(Fo^2^)+(0.0601P)^2^+0.7141P] where P=(Fo^2^+2Fc^2^)/3'
_refine_ls_weighting_scheme calc
_refine_ls_wR_factor_gt 0.1098
_refine_ls_wR_factor_ref 0.1130
_reflns_Friedel_coverage 0.000
_reflns_number_gt 2696
_reflns_number_total 3043
_reflns_threshold_expression 'I > 2\s(I)'
_cod_data_source_file d4dt03424d2.cif
_cod_data_source_block ms_ug84
_cod_depositor_comments 'Adding full bibliography for 7718380--7718387.cif.'
_cod_database_code 7718385
_shelx_shelxl_version_number 2018/3
_shelx_space_group_comment
;
The symmetry employed for this shelxl refinement is uniquely defined
by the following loop, which should always be used as a source of
symmetry information in preference to the above space-group names.
They are only intended as comments.
;

loop_
_space_group_symop_operation_xyz
'x, y, z'
'-x, -y, -z'

loop_
_atom_site_label
_atom_site_type_symbol
_atom_site_fract_x
_atom_site_fract_y
_atom_site_fract_z
_atom_site_U_iso_or_equiv
_atom_site_adp_type
_atom_site_occupancy
_atom_site_site_symmetry_order
_atom_site_calc_flag
_atom_site_refinement_flags_posn
_atom_site_refinement_flags_adp
_atom_site_refinement_flags_occupancy
_atom_site_disorder_assembly
_atom_site_disorder_group
Cu1 Cu 0.33900(6) 0.47624(4) 0.42991(3) 0.03957(15) Uani 1 1 d . . . . .
Cl2 Cl 0.29609(12) 0.68350(9) 0.52815(7) 0.0458(2) Uani 1 1 d . . . . .
N3 N 0.4310(4) 0.5896(3) 0.2923(2) 0.0478(7) Uani 1 1 d . . . . .
C4 C 0.4190(6) 0.7382(5) 0.2540(3) 0.0547(9) Uani 1 1 d . . . . .
H4 H 0.357651 0.827805 0.294435 0.066 Uiso 1 1 calc R U . . .
N5 N 0.5087(5) 0.7401(4) 0.1483(3) 0.0651(9) Uani 1 1 d . . . . .
H5 H 0.519221 0.823835 0.106733 0.078 Uiso 1 1 calc R U . . .
C6 C 0.5805(7) 0.5873(6) 0.1171(3) 0.0657(11) Uani 1 1 d . . . . .
H6 H 0.648836 0.553957 0.047901 0.079 Uiso 1 1 calc R U . . .
C7 C 0.5323(6) 0.4943(5) 0.2070(3) 0.0521(8) Uani 1 1 d . . . . .
C8 C 0.5606(6) 0.3196(5) 0.2328(3) 0.0553(9) Uani 1 1 d . . . . .
H8A H 0.563904 0.270702 0.170207 0.066 Uiso 1 1 calc R U . . .
H8B H 0.683167 0.266262 0.253600 0.066 Uiso 1 1 calc R U . . .
N9 N 0.3922(4) 0.3064(3) 0.3236(2) 0.0443(6) Uani 1 1 d . . . . .
H9 H 0.277731 0.338859 0.293228 0.053 Uiso 1 1 calc R U . . .
C10 C 0.4169(5) 0.1411(4) 0.3702(3) 0.0498(8) Uani 1 1 d . . . . .
H10A H 0.521901 0.106586 0.406937 0.060 Uiso 1 1 calc R U . . .
H10B H 0.452475 0.070376 0.312749 0.060 Uiso 1 1 calc R U . . .
C11 C 0.2273(6) 0.1315(4) 0.4499(3) 0.0515(8) Uani 1 1 d . . . . .
H11A H 0.120552 0.178853 0.414636 0.062 Uiso 1 1 calc R U . . .
H11B H 0.237578 0.019795 0.469377 0.062 Uiso 1 1 calc R U . . .
C12 C 0.1785(5) 0.2134(4) 0.5503(3) 0.0456(8) Uani 1 1 d . . . . .
N13 N 0.2034(4) 0.3598(3) 0.5516(2) 0.0427(6) Uani 1 1 d . . . . .
C14 C 0.1413(5) 0.3951(4) 0.6546(3) 0.0487(8) Uani 1 1 d . . . . .
H14 H 0.141083 0.487390 0.679254 0.058 Uiso 1 1 calc R U . . .
N15 N 0.0792(4) 0.2805(4) 0.7179(2) 0.0541(8) Uani 1 1 d . . . . .
C16 C 0.1022(5) 0.1652(4) 0.6531(3) 0.0543(9) Uani 1 1 d . . . . .
H16 H 0.071098 0.071011 0.675647 0.065 Uiso 1 1 calc R U . . .
C17 C 0.0024(7) 0.2765(6) 0.8367(3) 0.0743(13) Uani 1 1 d . . . . .
H17A H 0.006161 0.369472 0.863126 0.111 Uiso 1 1 calc R U . . .
H17B H 0.081654 0.181836 0.869015 0.111 Uiso 1 1 calc R U . . .
H17C H -0.130798 0.275470 0.855349 0.111 Uiso 1 1 calc R U . . .
Cl21 Cl 0.8418(5) 0.8108(4) 0.86937(19) 0.0518(9) Uani 0.797(10) 1 d D . P A 1
O22 O 0.6591(11) 0.8955(9) 0.9319(7) 0.157(4) Uani 0.797(10) 1 d D U P A 1
O23 O 0.8408(10) 0.6650(5) 0.8420(5) 0.109(2) Uani 0.797(10) 1 d D . P A 1
O24 O 0.8869(11) 0.9071(7) 0.7751(4) 0.100(2) Uani 0.797(10) 1 d D . P A 1
O25 O 0.9797(11) 0.7757(13) 0.9281(5) 0.152(3) Uani 0.797(10) 1 d D . P A 1
Cl2B Cl 0.849(2) 0.8271(17) 0.8724(12) 0.077(5) Uani 0.203(10) 1 d D U P A 2
O22B O 0.645(2) 0.874(3) 0.898(2) 0.101(8) Uani 0.203(10) 1 d D U P A 2
O23B O 0.929(4) 0.669(2) 0.913(2) 0.137(10) Uani 0.203(10) 1 d D U P A 2
O24B O 0.911(4) 0.832(4) 0.7588(13) 0.129(9) Uani 0.203(10) 1 d D U P A 2
O25B O 0.916(4) 0.924(4) 0.911(2) 0.163(11) Uani 0.203(10) 1 d D U P A 2

loop_
_atom_site_aniso_label
_atom_site_aniso_U_11
_atom_site_aniso_U_22
_atom_site_aniso_U_33
_atom_site_aniso_U_23
_atom_site_aniso_U_13
_atom_site_aniso_U_12
Cu1 0.0448(3) 0.0379(2) 0.0379(2) 0.00004(16) -0.01334(17) -0.01427(17)
Cl2 0.0475(4) 0.0392(4) 0.0522(5) -0.0059(3) -0.0170(4) -0.0108(3)
N3 0.0561(17) 0.0441(16) 0.0454(16) 0.0020(12) -0.0169(14) -0.0176(13)
C4 0.060(2) 0.051(2) 0.056(2) 0.0087(16) -0.0184(18) -0.0230(17)
N5 0.080(2) 0.065(2) 0.056(2) 0.0168(16) -0.0171(17) -0.0377(18)
C6 0.076(3) 0.080(3) 0.044(2) 0.0002(19) -0.0051(19) -0.038(2)
C7 0.055(2) 0.060(2) 0.0421(18) -0.0038(16) -0.0081(16) -0.0215(17)
C8 0.056(2) 0.061(2) 0.046(2) -0.0098(16) -0.0058(17) -0.0185(17)
N9 0.0493(16) 0.0427(15) 0.0428(15) -0.0011(12) -0.0158(13) -0.0146(12)
C10 0.054(2) 0.0398(18) 0.059(2) -0.0070(15) -0.0207(17) -0.0115(15)
C11 0.056(2) 0.0450(19) 0.062(2) 0.0001(16) -0.0210(18) -0.0227(16)
C12 0.0424(18) 0.0436(18) 0.055(2) 0.0041(15) -0.0194(15) -0.0167(14)
N13 0.0439(15) 0.0440(15) 0.0433(15) 0.0011(12) -0.0157(12) -0.0156(12)
C14 0.0469(19) 0.056(2) 0.0472(19) 0.0028(16) -0.0146(16) -0.0218(16)
N15 0.0478(17) 0.067(2) 0.0481(17) 0.0080(15) -0.0136(14) -0.0232(15)
C16 0.053(2) 0.051(2) 0.064(2) 0.0085(18) -0.0187(18) -0.0245(17)
C17 0.077(3) 0.101(4) 0.048(2) 0.010(2) -0.011(2) -0.042(3)
Cl21 0.0662(16) 0.0566(14) 0.0321(10) 0.0013(8) -0.0066(9) -0.0256(11)
O22 0.148(6) 0.088(4) 0.123(6) 0.009(4) 0.080(5) -0.001(4)
O23 0.163(5) 0.060(3) 0.126(5) 0.003(3) -0.069(4) -0.041(3)
O24 0.131(5) 0.085(4) 0.067(3) 0.025(2) 0.003(3) -0.052(3)
O25 0.176(7) 0.203(9) 0.109(5) -0.016(5) -0.093(5) -0.052(6)
Cl2B 0.068(7) 0.061(6) 0.089(8) 0.014(5) -0.011(5) -0.021(5)
O22B 0.081(9) 0.106(14) 0.121(15) -0.056(12) -0.016(9) -0.021(9)
O23B 0.146(16) 0.083(10) 0.145(16) 0.023(11) -0.041(14) -0.003(10)
O24B 0.098(13) 0.20(2) 0.080(8) -0.002(10) -0.030(9) -0.033(15)
O25B 0.191(18) 0.160(16) 0.195(19) -0.031(14) -0.084(15) -0.087(15)

loop_
_atom_type_symbol
_atom_type_description
_atom_type_scat_dispersion_real
_atom_type_scat_dispersion_imag
_atom_type_scat_source
C C 0.0033 0.0016 'International Tables Vol C Tables 4.2.6.8 and 6.1.1.4'
H H 0.0000 0.0000 'International Tables Vol C Tables 4.2.6.8 and 6.1.1.4'
N N 0.0061 0.0033 'International Tables Vol C Tables 4.2.6.8 and 6.1.1.4'
O O 0.0106 0.0060 'International Tables Vol C Tables 4.2.6.8 and 6.1.1.4'
Cl Cl 0.1484 0.1585 'International Tables Vol C Tables 4.2.6.8 and 6.1.1.4'
Cu Cu 0.3201 1.2651 'International Tables Vol C Tables 4.2.6.8 and 6.1.1.4'

loop_
_geom_angle_atom_site_label_1
_geom_angle_atom_site_label_2
_geom_angle_atom_site_label_3
_geom_angle
_geom_angle_site_symmetry_1
_geom_angle_site_symmetry_3
_geom_angle_publ_flag
N3 Cu1 N13 167.04(12) . . ?
N3 Cu1 N9 80.24(12) . . ?
N13 Cu1 N9 92.32(11) . . ?
N3 Cu1 Cl2 92.26(9) . . ?
N13 Cu1 Cl2 95.13(9) . . ?
N9 Cu1 Cl2 172.49(8) . . ?
C4 N3 C7 106.8(3) . . ?
C4 N3 Cu1 138.2(3) . . ?
C7 N3 Cu1 114.9(2) . . ?
N3 C4 N5 109.5(4) . . ?
N3 C4 H4 125.2 . . ?
N5 C4 H4 125.2 . . ?
C4 N5 C6 108.7(3) . . ?
C4 N5 H5 125.6 . . ?
C6 N5 H5 125.6 . . ?
C7 C6 N5 106.0(4) . . ?
C7 C6 H6 127.0 . . ?
N5 C6 H6 127.0 . . ?
C6 C7 N3 108.9(4) . . ?
C6 C7 C8 135.5(4) . . ?
N3 C7 C8 115.6(3) . . ?
N9 C8 C7 106.6(3) . . ?
N9 C8 H8A 110.4 . . ?
C7 C8 H8A 110.4 . . ?
N9 C8 H8B 110.4 . . ?
C7 C8 H8B 110.4 . . ?
H8A C8 H8B 108.6 . . ?
C10 N9 C8 112.6(3) . . ?
C10 N9 Cu1 116.6(2) . . ?
C8 N9 Cu1 107.3(2) . . ?
C10 N9 H9 106.6 . . ?
C8 N9 H9 106.6 . . ?
Cu1 N9 H9 106.6 . . ?
N9 C10 C11 109.9(3) . . ?
N9 C10 H10A 109.7 . . ?
C11 C10 H10A 109.7 . . ?
N9 C10 H10B 109.7 . . ?
C11 C10 H10B 109.7 . . ?
H10A C10 H10B 108.2 . . ?
C12 C11 C10 113.7(3) . . ?
C12 C11 H11A 108.8 . . ?
C10 C11 H11A 108.8 . . ?
C12 C11 H11B 108.8 . . ?
C10 C11 H11B 108.8 . . ?
H11A C11 H11B 107.7 . . ?
C16 C12 N13 108.2(3) . . ?
C16 C12 C11 128.2(3) . . ?
N13 C12 C11 123.6(3) . . ?
C14 N13 C12 106.1(3) . . ?
C14 N13 Cu1 126.4(2) . . ?
C12 N13 Cu1 127.0(2) . . ?
N13 C14 N15 110.8(3) . . ?
N13 C14 H14 124.6 . . ?
N15 C14 H14 124.6 . . ?
C14 N15 C16 107.6(3) . . ?
C14 N15 C17 126.5(4) . . ?
C16 N15 C17 125.9(3) . . ?
C12 C16 N15 107.3(3) . . ?
C12 C16 H16 126.4 . . ?
N15 C16 H16 126.4 . . ?
N15 C17 H17A 109.5 . . ?
N15 C17 H17B 109.5 . . ?
H17A C17 H17B 109.5 . . ?
N15 C17 H17C 109.5 . . ?
H17A C17 H17C 109.5 . . ?
H17B C17 H17C 109.5 . . ?
O25 Cl21 O22 109.1(6) . . ?
O25 Cl21 O24 111.1(5) . . ?
O22 Cl21 O24 107.6(4) . . ?
O25 Cl21 O23 107.6(5) . . ?
O22 Cl21 O23 111.5(5) . . ?
O24 Cl21 O23 109.9(4) . . ?
O25B Cl2B O22B 112.4(13) . . ?
O25B Cl2B O24B 110.4(13) . . ?
O22B Cl2B O24B 106.0(12) . . ?
O25B Cl2B O23B 108.3(13) . . ?
O22B Cl2B O23B 111.6(13) . . ?
O24B Cl2B O23B 108.0(13) . . ?

loop_
_geom_bond_atom_site_label_1
_geom_bond_atom_site_label_2
_geom_bond_distance
_geom_bond_site_symmetry_2
_geom_bond_publ_flag
Cu1 N3 1.961(3) . ?
Cu1 N13 1.965(3) . ?
Cu1 N9 2.070(3) . ?
Cu1 Cl2 2.2920(10) . ?
N3 C4 1.320(4) . ?
N3 C7 1.374(5) . ?
C4 N5 1.337(5) . ?
C4 H4 0.9300 . ?
N5 C6 1.362(6) . ?
N5 H5 0.8600 . ?
C6 C7 1.349(5) . ?
C6 H6 0.9300 . ?
C7 C8 1.493(5) . ?
C8 N9 1.478(5) . ?
C8 H8A 0.9700 . ?
C8 H8B 0.9700 . ?
N9 C10 1.471(4) . ?
N9 H9 0.9800 . ?
C10 C11 1.515(5) . ?
C10 H10A 0.9700 . ?
C10 H10B 0.9700 . ?
C11 C12 1.482(5) . ?
C11 H11A 0.9700 . ?
C11 H11B 0.9700 . ?
C12 C16 1.349(5) . ?
C12 N13 1.387(4) . ?
N13 C14 1.327(4) . ?
C14 N15 1.330(5) . ?
C14 H14 0.9300 . ?
N15 C16 1.365(5) . ?
N15 C17 1.473(5) . ?
C16 H16 0.9300 . ?
C17 H17A 0.9600 . ?
C17 H17B 0.9600 . ?
C17 H17C 0.9600 . ?
Cl21 O25 1.377(6) . ?
Cl21 O22 1.392(5) . ?
Cl21 O24 1.400(4) . ?
Cl21 O23 1.406(5) . ?
Cl2B O25B 1.362(10) . ?
Cl2B O22B 1.392(9) . ?
Cl2B O24B 1.403(9) . ?
Cl2B O23B 1.405(10) . ?

loop_
_geom_torsion_atom_site_label_1
_geom_torsion_atom_site_label_2
_geom_torsion_atom_site_label_3
_geom_torsion_atom_site_label_4
_geom_torsion
_geom_torsion_site_symmetry_1
_geom_torsion_site_symmetry_2
_geom_torsion_site_symmetry_3
_geom_torsion_site_symmetry_4
_geom_torsion_publ_flag
C7 N3 C4 N5 0.0(4) . . . . ?
Cu1 N3 C4 N5 -177.2(3) . . . . ?
N3 C4 N5 C6 0.2(5) . . . . ?
C4 N5 C6 C7 -0.3(5) . . . . ?
N5 C6 C7 N3 0.3(5) . . . . ?
N5 C6 C7 C8 179.2(4) . . . . ?
C4 N3 C7 C6 -0.2(4) . . . . ?
Cu1 N3 C7 C6 177.8(3) . . . . ?
C4 N3 C7 C8 -179.3(3) . . . . ?
Cu1 N3 C7 C8 -1.4(4) . . . . ?
C6 C7 C8 N9 -150.1(5) . . . . ?
N3 C7 C8 N9 28.8(4) . . . . ?
C7 C8 N9 C10 -170.3(3) . . . . ?
C7 C8 N9 Cu1 -40.7(3) . . . . ?
C8 N9 C10 C11 -170.9(3) . . . . ?
Cu1 N9 C10 C11 64.4(3) . . . . ?
N9 C10 C11 C12 -69.3(4) . . . . ?
C10 C11 C12 C16 -140.2(4) . . . . ?
C10 C11 C12 N13 40.9(5) . . . . ?
C16 C12 N13 C14 -0.2(4) . . . . ?
C11 C12 N13 C14 179.0(3) . . . . ?
C16 C12 N13 Cu1 171.6(2) . . . . ?
C11 C12 N13 Cu1 -9.3(5) . . . . ?
C12 N13 C14 N15 0.1(4) . . . . ?
Cu1 N13 C14 N15 -171.8(2) . . . . ?
N13 C14 N15 C16 0.0(4) . . . . ?
N13 C14 N15 C17 179.2(3) . . . . ?
N13 C12 C16 N15 0.2(4) . . . . ?
C11 C12 C16 N15 -178.9(3) . . . . ?
C14 N15 C16 C12 -0.1(4) . . . . ?
C17 N15 C16 C12 -179.3(4) . . . . ?
